data_7050056
loop_
_publ_author_name
'Fredy R. P\'erez'
'Julio Belmar'
'Yanko Moreno'
'Ricardo Baggio'
'Octavio Pe\~na'

_publ_section_title
;
 Pyrazolone-based nitrido complexes: synthesis and nitrogen transfer to
 alkenes
;
_journal_issue 2
_journal_name_full 'New Journal of Chemistry'
_journal_page_first 283
_journal_paper_doi 10.1039/b415101a
_journal_volume 29
_journal_year 2005
_chemical_formula_moiety 'C28 H48 Mn N7 O2'
_chemical_formula_sum 'C28 H48 Mn N7 O2'
_chemical_formula_weight 569.67
_chemical_name_systematic
;
N,N'-Bis-{[1-(n-hexyl)-3-methyl-5-oxo-2-pyrazolin-4-ilpropyliden]-1-yl}
ethylenedi-amino  manganese(V)
;
_space_group_IT_number 2
_symmetry_cell_setting triclinic
_symmetry_space_group_name_Hall '-P 1'
_symmetry_space_group_name_H-M 'P -1'
_atom_sites_solution_hydrogens geom
_atom_sites_solution_primary direct
_atom_sites_solution_secondary difmap
_audit_creation_method SHELXL-97
_cell_angle_alpha 113.953(3)
_cell_angle_beta 90.227(2)
_cell_angle_gamma 102.320(2)
_cell_formula_units_Z 2
_cell_length_a 9.2780(11)
_cell_length_b 13.5310(16)
_cell_length_c 13.9489(17)
_cell_measurement_reflns_used 831
_cell_measurement_temperature 297(2)
_cell_measurement_theta_max 48.74
_cell_measurement_theta_min 4.98
_cell_volume 1555.4(3)
_computing_cell_refinement SMART
_computing_data_collection 'SMART (Bruker, 2001)'
_computing_data_reduction 'SAINT (Bruker, 2000)'
_computing_molecular_graphics 'SHELXTL/PC (Sheldrick, 1994)'
_computing_publication_material SHELXTL/PC
_computing_structure_refinement 'SHELXL-97 (Sheldrick, 1997)'
_computing_structure_solution 'SHELXS-97 (Sheldrick, 1997)'
_diffrn_ambient_temperature 297(2)
_diffrn_measured_fraction_theta_full 0.979
_diffrn_measured_fraction_theta_max 0.862
_diffrn_measurement_device_type 'CCD area detector'
_diffrn_measurement_method 'phi and omega scans'
_diffrn_radiation_monochromator graphite
_diffrn_radiation_source 'fine-focus sealed tube'
_diffrn_radiation_type MoK\a
_diffrn_radiation_wavelength 0.71073
_diffrn_reflns_av_R_equivalents 0.062
_diffrn_reflns_av_sigmaI/netI 0.048
_diffrn_reflns_limit_h_max 12
_diffrn_reflns_limit_h_min -12
_diffrn_reflns_limit_k_max 16
_diffrn_reflns_limit_k_min -17
_diffrn_reflns_limit_l_max 18
_diffrn_reflns_limit_l_min 0
_diffrn_reflns_number 9221
_diffrn_reflns_theta_full 25.00
_diffrn_reflns_theta_max 27.99
_diffrn_reflns_theta_min 1.78
_diffrn_standards_number 0
_exptl_absorpt_coefficient_mu 0.460
_exptl_absorpt_correction_T_max 0.92
_exptl_absorpt_correction_T_min 0.90
_exptl_absorpt_correction_type multi-scan
_exptl_absorpt_process_details 'SAINT/SADABS (Bruker, 2000)'
_exptl_crystal_colour violet
_exptl_crystal_density_diffrn 1.216
_exptl_crystal_density_method 'not measured'
_exptl_crystal_description blocks
_exptl_crystal_F_000 612
_exptl_crystal_size_max 0.25
_exptl_crystal_size_mid 0.24
_exptl_crystal_size_min 0.13
_refine_diff_density_max 0.287
_refine_diff_density_min -0.223
_refine_diff_density_rms 0.042
_refine_ls_extinction_method none
_refine_ls_goodness_of_fit_ref 1.029
_refine_ls_hydrogen_treatment mixed
_refine_ls_matrix_type full
_refine_ls_number_parameters 349
_refine_ls_number_reflns 6483
_refine_ls_number_restraints 37
_refine_ls_restrained_S_all 1.063
_refine_ls_R_factor_all 0.1384
_refine_ls_R_factor_gt 0.0672
_refine_ls_shift/su_max 0.006
_refine_ls_shift/su_mean 0.001
_refine_ls_structure_factor_coef Fsqd
_refine_ls_weighting_details 'calc w=1/[\s^2^(Fo^2^)+(0.0947P)^2^] where P=(Fo^2^+2Fc^2^)/3'
_refine_ls_weighting_scheme calc
_refine_ls_wR_factor_gt 0.1564
_refine_ls_wR_factor_ref 0.1961
_reflns_number_gt 3338
_reflns_number_total 6483
_reflns_threshold_expression I>2\s(I)
_cod_data_source_file b415101a.txt
_cod_data_source_block Mn_Cmplx
_cod_original_sg_symbol_H-M P-1
_cod_database_code 7050056

loop_
_symmetry_equiv_pos_as_xyz
'x, y, z'
'-x, -y, -z'

loop_
_atom_site_label
_atom_site_type_symbol
_atom_site_fract_x
_atom_site_fract_y
_atom_site_fract_z
_atom_site_U_iso_or_equiv
_atom_site_adp_type
_atom_site_occupancy
_atom_site_symmetry_multiplicity
_atom_site_calc_flag
_atom_site_refinement_flags
_atom_site_disorder_assembly
_atom_site_disorder_group
Mn Mn 0.73036(6) 0.54238(5) 0.57608(5) 0.0790(3) Uani 1 1 d . . .
N4 N 0.8924(4) 0.5684(3) 0.6114(3) 0.0944(10) Uani 1 1 d . . .
O1A O 0.6802(3) 0.6829(2) 0.6191(2) 0.0875(8) Uani 1 1 d D . .
N1A N 0.7370(4) 0.8536(3) 0.6143(3) 0.0949(10) Uani 1 1 d D . .
N2A N 0.7908(4) 0.9006(3) 0.5474(3) 0.1063(11) Uani 1 1 d D . .
H2AA H 0.8090 0.9701 0.5605 0.128 Uiso 1 1 calc R . .
N3A N 0.7380(3) 0.5273(3) 0.4302(2) 0.0805(8) Uani 1 1 d D . .
C1A C 0.7289(4) 0.7443(3) 0.5705(3) 0.0809(10) Uani 1 1 d D . .
C2A C 0.7750(4) 0.7171(3) 0.4691(3) 0.0797(10) Uani 1 1 d D . .
C3A C 0.8092(5) 0.8204(3) 0.4603(3) 0.0913(12) Uani 1 1 d D . .
C4A C 0.8663(6) 0.8517(4) 0.3730(4) 0.1196(16) Uani 1 1 d D . .
H4AA H 0.9032 0.9309 0.4004 0.179 Uiso 1 1 calc R . .
H4AB H 0.7873 0.8283 0.3182 0.179 Uiso 1 1 calc R . .
H4AC H 0.9450 0.8158 0.3447 0.179 Uiso 1 1 calc R . .
C5A C 0.7638(4) 0.6061(3) 0.3966(3) 0.0792(10) Uani 1 1 d D . .
C6A C 0.7903(5) 0.5837(4) 0.2842(3) 0.0970(12) Uani 1 1 d D . .
H6AA H 0.7617 0.6397 0.2665 0.116 Uiso 1 1 calc R . .
H6AB H 0.7294 0.5116 0.2376 0.116 Uiso 1 1 calc R . .
C7A C 0.9526(5) 0.5856(4) 0.2680(4) 0.1204(16) Uani 1 1 d D . .
H7AA H 0.9674 0.5718 0.1960 0.181 Uiso 1 1 calc R . .
H7AB H 0.9803 0.5292 0.2840 0.181 Uiso 1 1 calc R . .
H7AC H 1.0128 0.6572 0.3138 0.181 Uiso 1 1 calc R . .
C8A C 0.7146(5) 0.4112(3) 0.3545(3) 0.1053(14) Uani 1 1 d D . .
H8AA H 0.7840 0.4056 0.3017 0.126 Uiso 1 1 calc R . .
H8AB H 0.6150 0.3859 0.3189 0.126 Uiso 1 1 calc R . .
C9A C 0.7246(6) 0.9217(4) 0.7235(4) 0.1166(16) Uani 1 1 d D . .
H9AA H 0.6685 0.9748 0.7244 0.140 Uiso 1 1 calc R . .
H9AB H 0.6648 0.8735 0.7516 0.140 Uiso 1 1 calc R . .
C10A C 0.8539(8) 0.9826(8) 0.7957(6) 0.271(6) Uani 1 1 d D . .
H10C H 0.8280 0.9947 0.8663 0.326 Uiso 1 1 calc R . .
H10D H 0.8852 1.0550 0.7941 0.326 Uiso 1 1 calc R . .
C11A C 0.9766(8) 0.9310(7) 0.7762(5) 0.241(5) Uani 1 1 d D . .
H11C H 1.0110 0.9250 0.7089 0.290 Uiso 1 1 calc R . .
H11D H 0.9462 0.8566 0.7735 0.290 Uiso 1 1 calc R . .
C12A C 1.0950(8) 0.9979(9) 0.8603(6) 0.296(7) Uani 1 1 d D . .
H12C H 1.1004 1.0761 0.8793 0.355 Uiso 1 1 calc R . .
H12D H 1.0728 0.9834 0.9219 0.355 Uiso 1 1 calc R . .
C13A C 1.2316(9) 0.9752(10) 0.8308(6) 0.310(7) Uani 1 1 d D . .
H13C H 1.2587 0.9972 0.7739 0.371 Uiso 1 1 calc R . .
H13D H 1.2232 0.8957 0.8046 0.371 Uiso 1 1 calc R . .
C14A C 1.3482(9) 1.0335(10) 0.9184(7) 0.309(6) Uani 1 1 d D . .
H14D H 1.4309 0.9994 0.9024 0.464 Uiso 1 1 calc R . .
H14E H 1.3107 1.0296 0.9811 0.464 Uiso 1 1 calc R . .
H14F H 1.3796 1.1100 0.9294 0.464 Uiso 1 1 calc R . .
O1B O 0.6257(3) 0.5438(2) 0.6933(2) 0.0858(7) Uani 1 1 d D . .
N1B N 0.5694(4) 0.4711(3) 0.8143(3) 0.0950(10) Uani 1 1 d D . .
N2B N 0.5474(5) 0.3703(4) 0.8196(4) 0.1206(13) Uani 1 1 d D . .
H2BA H 0.5255 0.3574 0.8739 0.145 Uiso 1 1 calc R . .
N3B N 0.6825(4) 0.3786(3) 0.5102(3) 0.0902(10) Uani 1 1 d D . .
C1B C 0.6035(4) 0.4600(3) 0.7178(3) 0.0824(11) Uani 1 1 d D . .
C2B C 0.6037(4) 0.3484(3) 0.6575(3) 0.0830(11) Uani 1 1 d D . .
C3B C 0.5657(5) 0.2971(4) 0.7274(4) 0.1050(14) Uani 1 1 d D . .
C4B C 0.5453(7) 0.1776(4) 0.7112(5) 0.157(2) Uani 1 1 d D . .
H4BA H 0.5199 0.1709 0.7753 0.235 Uiso 1 1 calc R . .
H4BB H 0.6358 0.1544 0.6920 0.235 Uiso 1 1 calc R . .
H4BC H 0.4671 0.1314 0.6559 0.235 Uiso 1 1 calc R . .
C5B C 0.6363(4) 0.3081(3) 0.5521(3) 0.0876(11) Uani 1 1 d D . .
C6B C 0.6155(5) 0.1837(3) 0.4883(4) 0.1170(15) Uani 1 1 d D . .
H6BA H 0.5408 0.1435 0.5162 0.140 Uiso 1 1 calc R . .
H6BB H 0.5820 0.1638 0.4155 0.140 Uiso 1 1 calc R . .
C7B C 0.7613(6) 0.1520(4) 0.4939(5) 0.152(2) Uani 1 1 d D . .
H7BA H 0.7476 0.0730 0.4556 0.227 Uiso 1 1 calc R . .
H7BB H 0.7950 0.1734 0.5662 0.227 Uiso 1 1 calc R . .
H7BC H 0.8337 0.1896 0.4635 0.227 Uiso 1 1 calc R . .
C8B C 0.7349(6) 0.3393(4) 0.4064(4) 0.1275(17) Uani 1 1 d D . .
H8BA H 0.6803 0.2636 0.3639 0.153 Uiso 1 1 calc R . .
H8BB H 0.8391 0.3395 0.4129 0.153 Uiso 1 1 calc R . .
C9B C 0.5773(5) 0.5733(4) 0.9090(4) 0.1154(16) Uani 1 1 d D . .
H9BA H 0.4918 0.5618 0.9463 0.138 Uiso 1 1 calc R . .
H9BB H 0.5700 0.6319 0.8874 0.138 Uiso 1 1 calc R . .
C10B C 0.7142(6) 0.6124(5) 0.9840(4) 0.151(2) Uani 1 1 d D . .
H10A H 0.7047 0.6753 1.0478 0.181 Uiso 1 1 calc R . .
H10B H 0.7272 0.5533 1.0032 0.181 Uiso 1 1 calc R . .
C11B C 0.8405(6) 0.6446(5) 0.9349(4) 0.157(2) Uani 1 1 d D . .
H11A H 0.8305 0.7069 0.9198 0.189 Uiso 1 1 calc R . .
H11B H 0.8465 0.5832 0.8689 0.189 Uiso 1 1 calc R . .
C12B C 0.9757(6) 0.6763(7) 1.0060(5) 0.192(3) Uani 1 1 d D . .
H12A H 0.9680 0.7349 1.0736 0.230 Uiso 1 1 calc R . .
H12B H 0.9901 0.6128 1.0175 0.230 Uiso 1 1 calc R . .
C13B C 1.0979(7) 0.7146(8) 0.9570(6) 0.263(5) Uani 1 1 d D . .
H13A H 1.0932 0.6602 0.8848 0.316 Uiso 1 1 calc R . .
H13B H 1.0883 0.7837 0.9549 0.316 Uiso 1 1 calc R . .
C14B C 1.2379(7) 0.7322(8) 1.0098(8) 0.262(5) Uani 1 1 d D . .
H14A H 1.3147 0.7448 0.9673 0.393 Uiso 1 1 calc R . .
H14B H 1.2424 0.6678 1.0218 0.393 Uiso 1 1 calc R . .
H14C H 1.2514 0.7960 1.0762 0.393 Uiso 1 1 calc R . .

loop_
_atom_site_aniso_label
_atom_site_aniso_U_11
_atom_site_aniso_U_22
_atom_site_aniso_U_33
_atom_site_aniso_U_23
_atom_site_aniso_U_13
_atom_site_aniso_U_12
Mn 0.0870(5) 0.0696(4) 0.0886(5) 0.0374(3) 0.0261(3) 0.0254(3)
N4 0.089(2) 0.092(2) 0.109(3) 0.051(2) 0.0153(18) 0.0167(18)
O1A 0.115(2) 0.0739(17) 0.0906(18) 0.0445(15) 0.0379(15) 0.0346(15)
N1A 0.133(3) 0.077(2) 0.089(2) 0.043(2) 0.025(2) 0.036(2)
N2A 0.152(3) 0.077(2) 0.114(3) 0.062(2) 0.026(2) 0.031(2)
N3A 0.088(2) 0.068(2) 0.081(2) 0.0254(18) 0.0146(16) 0.0216(16)
C1A 0.098(3) 0.065(3) 0.086(3) 0.033(2) 0.011(2) 0.025(2)
C2A 0.086(3) 0.079(3) 0.084(3) 0.044(2) 0.010(2) 0.019(2)
C3A 0.122(3) 0.079(3) 0.081(3) 0.040(2) 0.018(2) 0.026(2)
C4A 0.159(4) 0.110(4) 0.123(4) 0.074(3) 0.035(3) 0.046(3)
C5A 0.077(2) 0.084(3) 0.077(3) 0.032(2) 0.0070(19) 0.020(2)
C6A 0.116(3) 0.101(3) 0.081(3) 0.039(2) 0.015(2) 0.037(3)
C7A 0.144(4) 0.136(4) 0.103(3) 0.065(3) 0.051(3) 0.046(3)
C8A 0.133(4) 0.091(3) 0.084(3) 0.021(3) 0.020(3) 0.041(3)
C9A 0.190(5) 0.075(3) 0.096(4) 0.034(3) 0.044(3) 0.056(3)
C10A 0.269(12) 0.333(14) 0.095(6) -0.045(7) 0.008(7) 0.108(10)
C11A 0.291(13) 0.254(12) 0.089(5) 0.007(6) -0.014(7) 0.014(9)
C12A 0.342(16) 0.249(12) 0.262(14) 0.054(10) 0.189(13) 0.102(11)
C13A 0.398(18) 0.384(18) 0.106(6) 0.053(8) 0.011(8) 0.110(15)
C14A 0.332(15) 0.412(19) 0.236(12) 0.189(13) 0.067(11) 0.083(14)
O1B 0.1069(19) 0.0744(17) 0.0925(18) 0.0438(15) 0.0369(14) 0.0357(14)
N1B 0.108(3) 0.093(3) 0.104(3) 0.060(2) 0.032(2) 0.026(2)
N2B 0.150(4) 0.116(3) 0.138(4) 0.093(3) 0.048(3) 0.035(3)
N3B 0.103(2) 0.072(2) 0.095(2) 0.0294(19) 0.0412(19) 0.0302(18)
C1B 0.084(3) 0.080(3) 0.098(3) 0.050(2) 0.024(2) 0.023(2)
C2B 0.083(3) 0.071(3) 0.101(3) 0.041(2) 0.018(2) 0.019(2)
C3B 0.123(4) 0.083(3) 0.123(4) 0.055(3) 0.033(3) 0.030(3)
C4B 0.223(6) 0.097(4) 0.167(5) 0.078(4) 0.049(5) 0.025(4)
C5B 0.079(3) 0.070(3) 0.116(3) 0.042(3) 0.018(2) 0.016(2)
C6B 0.123(4) 0.084(3) 0.147(4) 0.053(3) 0.022(3) 0.019(3)
C7B 0.166(5) 0.091(4) 0.197(6) 0.047(4) 0.029(4) 0.055(4)
C8B 0.170(5) 0.089(3) 0.135(4) 0.051(3) 0.060(4) 0.045(3)
C9B 0.159(5) 0.099(4) 0.106(4) 0.051(3) 0.066(3) 0.051(3)
C10B 0.170(6) 0.150(5) 0.111(4) 0.046(4) 0.037(4) 0.012(4)
C11B 0.165(6) 0.137(5) 0.125(5) 0.025(4) 0.023(4) 0.003(4)
C12B 0.195(8) 0.147(6) 0.207(8) 0.068(6) 0.056(7) -0.002(6)
C13B 0.242(12) 0.196(10) 0.256(12) 0.014(8) -0.084(9) 0.026(9)
C14B 0.223(10) 0.238(11) 0.308(13) 0.073(9) 0.025(9) 0.101(9)

loop_
_atom_type_symbol
_atom_type_description
_atom_type_scat_dispersion_real
_atom_type_scat_dispersion_imag
_atom_type_scat_source
C C 0.0033 0.0016 'International Tables Vol C Tables 4.2.6.8 and 6.1.1.4'
H H 0.0000 0.0000 'International Tables Vol C Tables 4.2.6.8 and 6.1.1.4'
N N 0.0061 0.0033 'International Tables Vol C Tables 4.2.6.8 and 6.1.1.4'
O O 0.0106 0.0060 'International Tables Vol C Tables 4.2.6.8 and 6.1.1.4'
Mn Mn 0.3368 0.7283 'International Tables Vol C Tables 4.2.6.8 and 6.1.1.4'

loop_
_geom_angle_atom_site_label_1
_geom_angle_atom_site_label_2
_geom_angle_atom_site_label_3
_geom_angle
_geom_angle_site_symmetry_1
_geom_angle_site_symmetry_3
_geom_angle_publ_flag
N4 Mn O1B 106.82(15) . . y
N4 Mn O1A 105.77(16) . . y
O1B Mn O1A 80.41(10) . . y
N4 Mn N3A 101.03(15) . . y
O1B Mn N3A 152.14(13) . . y
O1A Mn N3A 91.14(11) . . y
N4 Mn N3B 101.22(16) . . y
O1B Mn N3B 91.45(12) . . y
O1A Mn N3B 153.01(13) . . y
N3A Mn N3B 84.15(14) . . y
C1A O1A Mn 118.7(2) . . ?
C1A N1A N2A 110.5(3) . . ?
C1A N1A C9A 127.0(3) . . ?
N2A N1A C9A 121.2(3) . . ?
C3A N2A N1A 107.2(3) . . ?
C3A N2A H2AA 126.4 . . ?
N1A N2A H2AA 126.4 . . ?
C5A N3A C8A 119.6(3) . . ?
C5A N3A Mn 128.2(3) . . ?
C8A N3A Mn 112.1(3) . . ?
O1A C1A N1A 121.3(3) . . ?
O1A C1A C2A 131.1(3) . . ?
N1A C1A C2A 107.6(3) . . ?
C1A C2A C5A 122.2(3) . . ?
C1A C2A C3A 103.9(3) . . ?
C5A C2A C3A 133.3(4) . . ?
N2A C3A C2A 110.7(3) . . ?
N2A C3A C4A 117.1(4) . . ?
C2A C3A C4A 132.2(4) . . ?
C3A C4A H4AA 109.5 . . ?
C3A C4A H4AB 109.5 . . ?
H4AA C4A H4AB 109.5 . . ?
C3A C4A H4AC 109.5 . . ?
H4AA C4A H4AC 109.5 . . ?
H4AB C4A H4AC 109.5 . . ?
N3A C5A C2A 119.2(3) . . ?
N3A C5A C6A 122.4(4) . . ?
C2A C5A C6A 118.3(3) . . ?
C5A C6A C7A 110.8(3) . . ?
C5A C6A H6AA 109.5 . . ?
C7A C6A H6AA 109.5 . . ?
C5A C6A H6AB 109.5 . . ?
C7A C6A H6AB 109.5 . . ?
H6AA C6A H6AB 108.1 . . ?
C6A C7A H7AA 109.5 . . ?
C6A C7A H7AB 109.5 . . ?
H7AA C7A H7AB 109.5 . . ?
C6A C7A H7AC 109.5 . . ?
H7AA C7A H7AC 109.5 . . ?
H7AB C7A H7AC 109.5 . . ?
N3A C8A C8B 111.5(4) . . ?
N3A C8A H8AA 109.3 . . ?
C8B C8A H8AA 109.3 . . ?
N3A C8A H8AB 109.3 . . ?
C8B C8A H8AB 109.3 . . ?
H8AA C8A H8AB 108.0 . . ?
C10A C9A N1A 120.6(4) . . ?
C10A C9A H9AA 107.2 . . ?
N1A C9A H9AA 107.2 . . ?
C10A C9A H9AB 107.2 . . ?
N1A C9A H9AB 107.2 . . ?
H9AA C9A H9AB 106.8 . . ?
C9A C10A C11A 115.2(5) . . ?
C9A C10A H10C 108.5 . . ?
C11A C10A H10C 108.5 . . ?
C9A C10A H10D 108.5 . . ?
C11A C10A H10D 108.5 . . ?
H10C C10A H10D 107.5 . . ?
C10A C11A C12A 108.8(4) . . ?
C10A C11A H11C 109.9 . . ?
C12A C11A H11C 109.9 . . ?
C10A C11A H11D 109.9 . . ?
C12A C11A H11D 109.9 . . ?
H11C C11A H11D 108.3 . . ?
C13A C12A C11A 111.8(5) . . ?
C13A C12A H12C 109.2 . . ?
C11A C12A H12C 109.2 . . ?
C13A C12A H12D 109.2 . . ?
C11A C12A H12D 109.2 . . ?
H12C C12A H12D 107.9 . . ?
C12A C13A C14A 112.0(6) . . ?
C12A C13A H13C 109.2 . . ?
C14A C13A H13C 109.2 . . ?
C12A C13A H13D 109.2 . . ?
C14A C13A H13D 109.2 . . ?
H13C C13A H13D 107.9 . . ?
C13A C14A H14D 109.5 . . ?
C13A C14A H14E 109.5 . . ?
H14D C14A H14E 109.5 . . ?
C13A C14A H14F 109.5 . . ?
H14D C14A H14F 109.5 . . ?
H14E C14A H14F 109.5 . . ?
C1B O1B Mn 120.8(2) . . ?
C1B N1B N2B 109.6(3) . . ?
C1B N1B C9B 128.5(3) . . ?
N2B N1B C9B 121.1(4) . . ?
C3B N2B N1B 107.8(3) . . ?
C3B N2B H2BA 126.1 . . ?
N1B N2B H2BA 126.1 . . ?
C5B N3B C8B 119.5(3) . . ?
C5B N3B Mn 129.6(3) . . ?
C8B N3B Mn 109.8(3) . . ?
O1B C1B N1B 120.9(3) . . ?
O1B C1B C2B 130.9(4) . . ?
N1B C1B C2B 108.2(3) . . ?
C1B C2B C5B 123.0(3) . . ?
C1B C2B C3B 103.9(3) . . ?
C5B C2B C3B 133.1(4) . . ?
N2B C3B C2B 110.5(4) . . ?
N2B C3B C4B 118.7(4) . . ?
C2B C3B C4B 130.9(4) . . ?
C3B C4B H4BA 109.5 . . ?
C3B C4B H4BB 109.5 . . ?
H4BA C4B H4BB 109.5 . . ?
C3B C4B H4BC 109.5 . . ?
H4BA C4B H4BC 109.5 . . ?
H4BB C4B H4BC 109.5 . . ?
N3B C5B C2B 119.3(3) . . ?
N3B C5B C6B 121.2(4) . . ?
C2B C5B C6B 119.5(4) . . ?
C7B C6B C5B 109.3(4) . . ?
C7B C6B H6BA 109.8 . . ?
C5B C6B H6BA 109.8 . . ?
C7B C6B H6BB 109.8 . . ?
C5B C6B H6BB 109.8 . . ?
H6BA C6B H6BB 108.3 . . ?
C6B C7B H7BA 109.5 . . ?
C6B C7B H7BB 109.5 . . ?
H7BA C7B H7BB 109.5 . . ?
C6B C7B H7BC 109.5 . . ?
H7BA C7B H7BC 109.5 . . ?
H7BB C7B H7BC 109.5 . . ?
N3B C8B C8A 110.1(4) . . ?
N3B C8B H8BA 109.6 . . ?
C8A C8B H8BA 109.6 . . ?
N3B C8B H8BB 109.6 . . ?
C8A C8B H8BB 109.6 . . ?
H8BA C8B H8BB 108.1 . . ?
N1B C9B C10B 115.6(4) . . ?
N1B C9B H9BA 108.4 . . ?
C10B C9B H9BA 108.4 . . ?
N1B C9B H9BB 108.4 . . ?
C10B C9B H9BB 108.4 . . ?
H9BA C9B H9BB 107.4 . . ?
C11B C10B C9B 109.3(4) . . ?
C11B C10B H10A 109.8 . . ?
C9B C10B H10A 109.8 . . ?
C11B C10B H10B 109.8 . . ?
C9B C10B H10B 109.8 . . ?
H10A C10B H10B 108.3 . . ?
C10B C11B C12B 109.2(4) . . ?
C10B C11B H11A 109.8 . . ?
C12B C11B H11A 109.8 . . ?
C10B C11B H11B 109.8 . . ?
C12B C11B H11B 109.8 . . ?
H11A C11B H11B 108.3 . . ?
C13B C12B C11B 107.4(5) . . ?
C13B C12B H12A 110.2 . . ?
C11B C12B H12A 110.2 . . ?
C13B C12B H12B 110.2 . . ?
C11B C12B H12B 110.2 . . ?
H12A C12B H12B 108.5 . . ?
C14B C13B C12B 113.2(6) . . ?
C14B C13B H13A 108.9 . . ?
C12B C13B H13A 108.9 . . ?
C14B C13B H13B 108.9 . . ?
C12B C13B H13B 108.9 . . ?
H13A C13B H13B 107.7 . . ?
C13B C14B H14A 109.5 . . ?
C13B C14B H14B 109.5 . . ?
H14A C14B H14B 109.5 . . ?
C13B C14B H14C 109.5 . . ?
H14A C14B H14C 109.5 . . ?
H14B C14B H14C 109.5 . . ?

loop_
_geom_bond_atom_site_label_1
_geom_bond_atom_site_label_2
_geom_bond_distance
_geom_bond_site_symmetry_2
_geom_bond_publ_flag
Mn N4 1.502(3) . y
Mn O1B 1.900(2) . y
Mn O1A 1.909(2) . y
Mn N3A 1.964(3) . y
Mn N3B 1.968(3) . y
O1A C1A 1.286(4) . y
N1A C1A 1.337(4) . y
N1A N2A 1.369(4) . y
N1A C9A 1.445(5) . ?
N2A C3A 1.301(4) . y
N2A H2AA 0.8600 . ?
N3A C5A 1.308(4) . y
N3A C8A 1.462(4) . ?
C1A C2A 1.402(4) . y
C2A C5A 1.410(4) . y
C2A C3A 1.422(5) . y
C3A C4A 1.508(5) . ?
C4A H4AA 0.9600 . ?
C4A H4AB 0.9600 . ?
C4A H4AC 0.9600 . ?
C5A C6A 1.504(4) . ?
C6A C7A 1.521(5) . ?
C6A H6AA 0.9700 . ?
C6A H6AB 0.9700 . ?
C7A H7AA 0.9600 . ?
C7A H7AB 0.9600 . ?
C7A H7AC 0.9600 . ?
C8A C8B 1.467(6) . ?
C8A H8AA 0.9700 . ?
C8A H8AB 0.9700 . ?
C9A C10A 1.424(5) . ?
C9A H9AA 0.9700 . ?
C9A H9AB 0.9700 . ?
C10A C11A 1.430(4) . ?
C10A H10C 0.9700 . ?
C10A H10D 0.9700 . ?
C11A C12A 1.452(5) . ?
C11A H11C 0.9700 . ?
C11A H11D 0.9700 . ?
C12A C13A 1.392(6) . ?
C12A H12C 0.9700 . ?
C12A H12D 0.9700 . ?
C13A C14A 1.459(6) . ?
C13A H13C 0.9700 . ?
C13A H13D 0.9700 . ?
C14A H14D 0.9600 . ?
C14A H14E 0.9600 . ?
C14A H14F 0.9600 . ?
O1B C1B 1.289(4) . y
N1B C1B 1.340(4) . y
N1B N2B 1.367(4) . y
N1B C9B 1.461(5) . ?
N2B C3B 1.305(5) . y
N2B H2BA 0.8600 . ?
N3B C5B 1.309(4) . y
N3B C8B 1.452(4) . ?
C1B C2B 1.399(5) . y
C2B C5B 1.405(5) . y
C2B C3B 1.416(5) . y
C3B C4B 1.507(5) . ?
C4B H4BA 0.9600 . ?
C4B H4BB 0.9600 . ?
C4B H4BC 0.9600 . ?
C5B C6B 1.519(5) . ?
C6B C7B 1.514(5) . ?
C6B H6BA 0.9700 . ?
C6B H6BB 0.9700 . ?
C7B H7BA 0.9600 . ?
C7B H7BB 0.9600 . ?
C7B H7BC 0.9600 . ?
C8B H8BA 0.9700 . ?
C8B H8BB 0.9700 . ?
C9B C10B 1.498(5) . ?
C9B H9BA 0.9700 . ?
C9B H9BB 0.9700 . ?
C10B C11B 1.437(4) . ?
C10B H10A 0.9700 . ?
C10B H10B 0.9700 . ?
C11B C12B 1.469(4) . ?
C11B H11A 0.9700 . ?
C11B H11B 0.9700 . ?
C12B C13B 1.437(6) . ?
C12B H12A 0.9700 . ?
C12B H12B 0.9700 . ?
C13B C14B 1.416(6) . ?
C13B H13A 0.9700 . ?
C13B H13B 0.9700 . ?
C14B H14A 0.9600 . ?
C14B H14B 0.9600 . ?
C14B H14C 0.9600 . ?
